data_1504900
loop_
_publ_author_name
'Bridgwood, Katy L.'
'Tzschucke, C. Christoph'
'O'Brien, Matthew'
'Wittrock, Sven'
'Goodman, Jonathan M.'
'Davies, John E.'
'Logan, Angus W. J.'
'H\"uttl, Matthias R M'
'Ley, Steven V.'

_publ_section_title
;
 Enantiopure 2-substituted glyceraldehyde derivatives by aza-Claisen
 rearrangement or C-alkylation of enamines.
;
_journal_issue 20
_journal_name_full 'Organic letters'
_journal_page_first 4537
_journal_page_last 4540
_journal_paper_doi 10.1021/ol8018242
_journal_volume 10
_journal_year 2008
_chemical_absolute_configuration
;
 2702 Friedel pairs were averaged for the refinement.
;
_chemical_formula_moiety 'C13 H22 O7'
_chemical_formula_sum 'C13 H22 O7'
_chemical_formula_weight 290.31
_chemical_name_systematic
; 
 ? 
;
_space_group_IT_number 19
_symmetry_cell_setting orthorhombic
_symmetry_space_group_name_Hall 'P 2ac 2ab'
_symmetry_space_group_name_H-M 'P 21 21 21'
_atom_sites_solution_hydrogens geom
_atom_sites_solution_primary direct
_atom_sites_solution_secondary difmap
_audit_creation_method SHELXL-97
_cell_angle_alpha 90.00
_cell_angle_beta 90.00
_cell_angle_gamma 90.00
_cell_formula_units_Z 4
_cell_length_a 9.3234(2)
_cell_length_b 9.6424(2)
_cell_length_c 16.4602(4)
_cell_measurement_reflns_used 8869
_cell_measurement_temperature 180(2)
_cell_measurement_theta_max 34.97
_cell_measurement_theta_min 1.02
_cell_volume 1479.77(6)
_computing_cell_refinement 'HKL Scalepack (Otwinowski & Minor 1997)'
_computing_data_collection 'Collect (Nonius B.V. 1998)'
_computing_data_reduction
;
 HKL Denzo and Scalepack (Otwinowski & Minor 1997)
;
_computing_publication_material 'SHELXL-97 (Sheldrick 1997)'
_computing_structure_refinement 'SHELXL-97 (Sheldrick 1997)'
_computing_structure_solution 'SIR-92 (Altomare et al. 1994)'
_diffrn_ambient_temperature 180(2)
_diffrn_measured_fraction_theta_full 0.982
_diffrn_measured_fraction_theta_max 0.982
_diffrn_measurement_device_type 'Nonius Kappa CCD'
_diffrn_measurement_method 'Thin slice \w and \f scans'
_diffrn_radiation_source 'fine-focus sealed tube'
_diffrn_radiation_type MoK\a
_diffrn_radiation_wavelength 0.71073
_diffrn_reflns_av_R_equivalents 0.0259
_diffrn_reflns_av_sigmaI/netI 0.0330
_diffrn_reflns_limit_h_max 14
_diffrn_reflns_limit_h_min -7
_diffrn_reflns_limit_k_max 15
_diffrn_reflns_limit_k_min -15
_diffrn_reflns_limit_l_max 25
_diffrn_reflns_limit_l_min -25
_diffrn_reflns_number 9964
_diffrn_reflns_theta_full 34.96
_diffrn_reflns_theta_max 34.96
_diffrn_reflns_theta_min 3.92
_exptl_absorpt_coefficient_mu 0.106
_exptl_absorpt_correction_T_max 0.972
_exptl_absorpt_correction_T_min 0.932
_exptl_absorpt_correction_type multi-scan
_exptl_absorpt_process_details
;
multi-scan from symmetry-related measurements 
 Sortav (Blessing 1995)
;
_exptl_crystal_colour colourless
_exptl_crystal_density_diffrn 1.303
_exptl_crystal_density_method 'not measured'
_exptl_crystal_description block
_exptl_crystal_F_000 624
_exptl_crystal_size_max 0.46
_exptl_crystal_size_mid 0.35
_exptl_crystal_size_min 0.28
_refine_diff_density_max 0.288
_refine_diff_density_min -0.157
_refine_diff_density_rms 0.037
_refine_ls_abs_structure_details 'Flack H D (1983), Acta Cryst. A39, 876-881'
_refine_ls_abs_structure_Flack 0.8(7)
_refine_ls_extinction_method none
_refine_ls_goodness_of_fit_ref 1.074
_refine_ls_hydrogen_treatment constr
_refine_ls_matrix_type full
_refine_ls_number_parameters 186
_refine_ls_number_reflns 3583
_refine_ls_number_restraints 0
_refine_ls_restrained_S_all 1.074
_refine_ls_R_factor_all 0.0448
_refine_ls_R_factor_gt 0.0373
_refine_ls_shift/su_max 0.000
_refine_ls_shift/su_mean 0.000
_refine_ls_structure_factor_coef Fsqd
_refine_ls_weighting_details 'calc w=1/[\s^2^(Fo^2^)+(0.0421P)^2^+0.1851P] where P=(Fo^2^+2Fc^2^)/3'
_refine_ls_weighting_scheme calc
_refine_ls_wR_factor_gt 0.0920
_refine_ls_wR_factor_ref 0.0974
_reflns_number_gt 3211
_reflns_number_total 3583
_reflns_threshold_expression >2sigma(I)
_cod_data_source_file ol8018242_si_002.cif
_cod_data_source_block sl0809
_cod_original_sg_symbol_H-M P2(1)2(1)2(1)
_cod_database_code 1504900

loop_
_symmetry_equiv_pos_as_xyz
'x, y, z'
'-x+1/2, -y, z+1/2'
'x+1/2, -y+1/2, -z'
'-x, y+1/2, -z+1/2'

loop_
_atom_site_label
_atom_site_type_symbol
_atom_site_fract_x
_atom_site_fract_y
_atom_site_fract_z
_atom_site_U_iso_or_equiv
_atom_site_adp_type
_atom_site_occupancy
_atom_site_symmetry_multiplicity
_atom_site_calc_flag
_atom_site_refinement_flags
O1 O 0.45958(10) 0.91694(10) 0.20183(5) 0.02530(17) Uani 1 1 d .
O2 O 0.24359(9) 0.81978(9) 0.09952(5) 0.02144(15) Uani 1 1 d .
O3 O 0.23895(11) 1.02703(10) 0.22054(6) 0.02757(18) Uani 1 1 d .
O4 O 0.30946(11) 0.66677(10) 0.20369(6) 0.02813(19) Uani 1 1 d .
O5 O 0.43671(12) 0.96211(13) -0.06186(7) 0.0379(2) Uani 1 1 d .
O6 O 0.47516(12) 0.50015(10) 0.00035(7) 0.0323(2) Uani 1 1 d .
O7 O 0.30794(11) 0.64335(12) -0.05149(6) 0.0337(2) Uani 1 1 d .
C1 C 0.45997(14) 0.95940(13) 0.11896(7) 0.0255(2) Uani 1 1 d .
H1A H 0.5602 0.9689 0.0999 0.031 Uiso 1 1 calc R
H1B H 0.4129 1.0511 0.1141 0.031 Uiso 1 1 calc R
C2 C 0.38088(12) 0.85377(13) 0.06554(7) 0.02146(19) Uani 1 1 d .
C3 C 0.34612(14) 0.92774(14) -0.01377(8) 0.0265(2) Uani 1 1 d .
H3 H 0.2486 0.9477 -0.0258 0.032 Uiso 1 1 calc R
C4 C 0.33556(17) 0.86835(17) 0.32300(8) 0.0326(3) Uani 1 1 d .
H4A H 0.3986 0.9367 0.3489 0.049 Uiso 1 1 calc R
H4B H 0.3780 0.7758 0.3281 0.049 Uiso 1 1 calc R
H4C H 0.2416 0.8695 0.3497 0.049 Uiso 1 1 calc R
C5 C 0.31765(13) 0.90429(13) 0.23330(7) 0.0234(2) Uani 1 1 d .
C6 C 0.23659(13) 0.79090(12) 0.18482(7) 0.0221(2) Uani 1 1 d .
C7 C 0.07720(14) 0.78584(17) 0.20403(8) 0.0304(3) Uani 1 1 d .
H7A H 0.0293 0.7225 0.1662 0.046 Uiso 1 1 calc R
H7B H 0.0361 0.8789 0.1985 0.046 Uiso 1 1 calc R
H7C H 0.0634 0.7529 0.2598 0.046 Uiso 1 1 calc R
C8 C 0.29358(18) 1.14902(15) 0.25957(10) 0.0354(3) Uani 1 1 d .
H8A H 0.2553 1.2316 0.2325 0.053 Uiso 1 1 calc R
H8B H 0.3985 1.1496 0.2562 0.053 Uiso 1 1 calc R
H8C H 0.2643 1.1493 0.3167 0.053 Uiso 1 1 calc R
C9 C 0.2450(2) 0.54098(15) 0.17567(11) 0.0375(3) Uani 1 1 d .
H9A H 0.3144 0.4650 0.1800 0.056 Uiso 1 1 calc R
H9B H 0.2158 0.5519 0.1188 0.056 Uiso 1 1 calc R
H9C H 0.1606 0.5198 0.2090 0.056 Uiso 1 1 calc R
C10 C 0.47512(13) 0.72733(13) 0.04926(7) 0.0241(2) Uani 1 1 d .
H10A H 0.5663 0.7587 0.0245 0.029 Uiso 1 1 calc R
H10B H 0.4984 0.6824 0.1017 0.029 Uiso 1 1 calc R
C11 C 0.40673(13) 0.62199(13) -0.00573(7) 0.0244(2) Uani 1 1 d .
C12 C 0.4322(2) 0.39042(16) -0.05509(12) 0.0433(4) Uani 1 1 d .
H12A H 0.4127 0.4290 -0.1097 0.052 Uiso 1 1 calc R
H12B H 0.3441 0.3442 -0.0351 0.052 Uiso 1 1 calc R
C13 C 0.5531(2) 0.28973(18) -0.05864(13) 0.0486(4) Uani 1 1 d .
H13A H 0.5254 0.2100 -0.0920 0.073 Uiso 1 1 calc R
H13B H 0.5763 0.2581 -0.0036 0.073 Uiso 1 1 calc R
H13C H 0.6373 0.3348 -0.0826 0.073 Uiso 1 1 calc R

loop_
_atom_site_aniso_label
_atom_site_aniso_U_11
_atom_site_aniso_U_22
_atom_site_aniso_U_33
_atom_site_aniso_U_23
_atom_site_aniso_U_13
_atom_site_aniso_U_12
O1 0.0199(4) 0.0319(4) 0.0242(4) -0.0035(3) -0.0025(3) -0.0013(3)
O2 0.0171(3) 0.0294(4) 0.0178(3) -0.0006(3) 0.0006(3) -0.0015(3)
O3 0.0271(4) 0.0273(4) 0.0283(4) -0.0045(3) -0.0024(4) 0.0032(4)
O4 0.0297(4) 0.0245(4) 0.0303(4) 0.0033(3) -0.0046(4) -0.0012(4)
O5 0.0365(5) 0.0468(6) 0.0302(5) 0.0092(4) 0.0092(4) 0.0002(5)
O6 0.0333(5) 0.0266(4) 0.0370(5) -0.0059(4) -0.0083(4) 0.0029(4)
O7 0.0283(4) 0.0411(5) 0.0317(5) -0.0074(4) -0.0093(4) 0.0050(4)
C1 0.0238(5) 0.0277(5) 0.0249(5) -0.0028(4) 0.0020(4) -0.0046(4)
C2 0.0187(4) 0.0257(5) 0.0200(4) -0.0005(4) 0.0015(4) -0.0005(4)
C3 0.0266(5) 0.0298(5) 0.0231(5) 0.0017(4) 0.0012(4) 0.0015(5)
C4 0.0355(7) 0.0429(7) 0.0195(5) -0.0009(5) -0.0046(5) -0.0007(6)
C5 0.0223(5) 0.0277(5) 0.0201(4) -0.0024(4) -0.0012(4) 0.0006(4)
C6 0.0207(5) 0.0268(5) 0.0189(4) 0.0012(4) -0.0002(4) -0.0010(4)
C7 0.0211(5) 0.0449(7) 0.0252(5) -0.0002(5) 0.0031(4) -0.0040(5)
C8 0.0386(7) 0.0303(6) 0.0374(7) -0.0100(5) -0.0003(6) 0.0010(6)
C9 0.0390(7) 0.0263(5) 0.0471(8) 0.0012(6) 0.0004(7) -0.0064(6)
C10 0.0198(5) 0.0279(5) 0.0247(5) -0.0038(4) -0.0011(4) 0.0025(4)
C11 0.0207(5) 0.0285(5) 0.0239(5) -0.0027(4) 0.0009(4) 0.0006(4)
C12 0.0467(9) 0.0319(7) 0.0512(9) -0.0144(7) -0.0100(8) -0.0010(6)
C13 0.0591(11) 0.0335(7) 0.0531(10) -0.0121(7) -0.0037(9) 0.0056(8)

loop_
_atom_type_symbol
_atom_type_description
_atom_type_scat_dispersion_real
_atom_type_scat_dispersion_imag
_atom_type_scat_source
C C 0.0033 0.0016 'International Tables Vol C Tables 4.2.6.8 and 6.1.1.4'
H H 0.0000 0.0000 'International Tables Vol C Tables 4.2.6.8 and 6.1.1.4'
O O 0.0106 0.0060 'International Tables Vol C Tables 4.2.6.8 and 6.1.1.4'

loop_
_geom_angle_atom_site_label_1
_geom_angle_atom_site_label_2
_geom_angle_atom_site_label_3
_geom_angle
C1 O1 C5 112.01(9)
C6 O2 C2 117.83(9)
C5 O3 C8 115.94(10)
C6 O4 C9 116.50(10)
C11 O6 C12 117.37(11)
O1 C1 C2 110.90(10)
O1 C1 H1A 109.5
C2 C1 H1A 109.5
O1 C1 H1B 109.5
C2 C1 H1B 109.5
H1A C1 H1B 108.0
O2 C2 C3 104.55(9)
O2 C2 C10 113.54(10)
C3 C2 C10 110.25(10)
O2 C2 C1 110.92(9)
C3 C2 C1 106.42(10)
C10 C2 C1 110.75(10)
O5 C3 C2 122.91(12)
O5 C3 H3 118.5
C2 C3 H3 118.5
C5 C4 H4A 109.5
C5 C4 H4B 109.5
H4A C4 H4B 109.5
C5 C4 H4C 109.5
H4A C4 H4C 109.5
H4B C4 H4C 109.5
O3 C5 O1 110.94(10)
O3 C5 C4 113.09(10)
O1 C5 C4 105.63(10)
O3 C5 C6 105.18(9)
O1 C5 C6 109.01(9)
C4 C5 C6 113.03(11)
O4 C6 O2 111.02(10)
O4 C6 C7 113.43(11)
O2 C6 C7 104.75(10)
O4 C6 C5 104.49(9)
O2 C6 C5 110.19(9)
C7 C6 C5 113.09(11)
C6 C7 H7A 109.5
C6 C7 H7B 109.5
H7A C7 H7B 109.5
C6 C7 H7C 109.5
H7A C7 H7C 109.5
H7B C7 H7C 109.5
O3 C8 H8A 109.5
O3 C8 H8B 109.5
H8A C8 H8B 109.5
O3 C8 H8C 109.5
H8A C8 H8C 109.5
H8B C8 H8C 109.5
O4 C9 H9A 109.5
O4 C9 H9B 109.5
H9A C9 H9B 109.5
O4 C9 H9C 109.5
H9A C9 H9C 109.5
H9B C9 H9C 109.5
C11 C10 C2 113.67(10)
C11 C10 H10A 108.8
C2 C10 H10A 108.8
C11 C10 H10B 108.8
C2 C10 H10B 108.8
H10A C10 H10B 107.7
O7 C11 O6 123.99(12)
O7 C11 C10 125.74(12)
O6 C11 C10 110.21(10)
O6 C12 C13 106.87(14)
O6 C12 H12A 110.3
C13 C12 H12A 110.3
O6 C12 H12B 110.3
C13 C12 H12B 110.3
H12A C12 H12B 108.6
C12 C13 H13A 109.5
C12 C13 H13B 109.5
H13A C13 H13B 109.5
C12 C13 H13C 109.5
H13A C13 H13C 109.5
H13B C13 H13C 109.5

loop_
_geom_bond_atom_site_label_1
_geom_bond_atom_site_label_2
_geom_bond_distance
O1 C1 1.4242(15)
O1 C5 1.4263(15)
O2 C6 1.4330(14)
O2 C2 1.4348(14)
O3 C5 1.4083(15)
O3 C8 1.4339(17)
O4 C6 1.4109(15)
O4 C9 1.4300(17)
O5 C3 1.2042(16)
O6 C11 1.3406(15)
O6 C12 1.4536(18)
O7 C11 1.2077(16)
C1 C2 1.5343(17)
C1 H1A 0.9900
C1 H1B 0.9900
C2 C3 1.5225(17)
C2 C10 1.5266(17)
C3 H3 0.9500
C4 C5 1.5258(17)
C4 H4A 0.9800
C4 H4B 0.9800
C4 H4C 0.9800
C5 C6 1.5502(17)
C6 C7 1.5201(18)
C7 H7A 0.9800
C7 H7B 0.9800
C7 H7C 0.9800
C8 H8A 0.9800
C8 H8B 0.9800
C8 H8C 0.9800
C9 H9A 0.9800
C9 H9B 0.9800
C9 H9C 0.9800
C10 C11 1.5025(17)
C10 H10A 0.9900
C10 H10B 0.9900
C12 C13 1.489(3)
C12 H12A 0.9900
C12 H12B 0.9900
C13 H13A 0.9800
C13 H13B 0.9800
C13 H13C 0.9800

loop_
_geom_torsion_atom_site_label_1
_geom_torsion_atom_site_label_2
_geom_torsion_atom_site_label_3
_geom_torsion_atom_site_label_4
_geom_torsion
C5 O1 C1 C2 -60.37(13)
C6 O2 C2 C3 -159.98(10)
C6 O2 C2 C10 79.81(13)
C6 O2 C2 C1 -45.66(14)
O1 C1 C2 O2 49.34(13)
O1 C1 C2 C3 162.48(10)
O1 C1 C2 C10 -77.68(13)
O2 C2 C3 O5 -174.15(13)
C10 C2 C3 O5 -51.76(17)
C1 C2 C3 O5 68.39(16)
C8 O3 C5 O1 -62.07(14)
C8 O3 C5 C4 56.40(15)
C8 O3 C5 C6 -179.79(11)
C1 O1 C5 O3 -53.33(13)
C1 O1 C5 C4 -176.22(11)
C1 O1 C5 C6 62.04(12)
C9 O4 C6 O2 -69.53(14)
C9 O4 C6 C7 48.10(16)
C9 O4 C6 C5 171.71(11)
C2 O2 C6 O4 -67.39(13)
C2 O2 C6 C7 169.82(10)
C2 O2 C6 C5 47.89(13)
O3 C5 C6 O4 -175.21(9)
O1 C5 C6 O4 65.77(11)
C4 C5 C6 O4 -51.37(13)
O3 C5 C6 O2 65.47(12)
O1 C5 C6 O2 -53.56(13)
C4 C5 C6 O2 -170.69(11)
O3 C5 C6 C7 -51.38(13)
O1 C5 C6 C7 -170.41(10)
C4 C5 C6 C7 72.46(14)
O2 C2 C10 C11 56.89(14)
C3 C2 C10 C11 -60.04(13)
C1 C2 C10 C11 -177.55(10)
C12 O6 C11 O7 3.6(2)
C12 O6 C11 C10 -173.78(13)
C2 C10 C11 O7 19.61(18)
C2 C10 C11 O6 -163.02(11)
C11 O6 C12 C13 159.37(14)

loop_
_cod_related_entry_id
_cod_related_entry_database
_cod_related_entry_code
1 ChemSpider 30651504
